data_7158723
loop_
_publ_author_name
'Xu, Wenke'
'Guo, Jiangming'
'Liu, Chang-Hong'
'Sun, Jianting'
'Lv, Min'
'Wei, Bangguo'

_publ_section_title
;
 AgNTf2 Catalyzed Cycloaddition of N-Acyliminium ions with Alkynes for the
 Synthesis of 3,4-Dihydro-1,3-oxazin-2-one Skeleton
;
_journal_name_full 'Organic &amp; Biomolecular Chemistry'
_journal_paper_doi 10.1039/D2OB00900E
_journal_year 2022
_chemical_formula_sum 'C20 H21 N O2'
_chemical_formula_weight 307.38
_space_group_crystal_system triclinic
_space_group_IT_number 2
_space_group_name_Hall '-P 1'
_space_group_name_H-M_alt 'P -1'
_atom_sites_solution_hydrogens geom
_audit_creation_method SHELXL-2013
_audit_update_record
;
2022-04-26 deposited with the CCDC.	2022-06-02 downloaded from the CCDC.
;
_cell_angle_alpha 91.153(2)
_cell_angle_beta 94.071(2)
_cell_angle_gamma 104.497(2)
_cell_formula_units_Z 4
_cell_length_a 9.6668(6)
_cell_length_b 13.1481(7)
_cell_length_c 13.9023(9)
_cell_measurement_reflns_used 6924
_cell_measurement_temperature 293(2)
_cell_measurement_theta_max 48.939
_cell_measurement_theta_min 5.068
_cell_volume 1705.09(18)
_computing_cell_refinement 'Bruker SAINT'
_computing_data_collection 'Bruker APEX2'
_computing_data_reduction 'Bruker SAINT'
_computing_molecular_graphics 'Bruker SHELXTL'
_computing_publication_material 'Bruker SHELXTL'
_computing_structure_refinement 'SHELXL-2013 (Sheldrick, 2013)'
_computing_structure_solution 'SHELXS-97 (Sheldrick 2008)'
_diffrn_ambient_temperature 293(2)
_diffrn_measured_fraction_theta_full 0.997
_diffrn_measured_fraction_theta_max 0.997
_diffrn_measurement_device_type 'Bruker APEX-II CCD'
_diffrn_measurement_method '\f and \w scans'
_diffrn_radiation_type MoK\a
_diffrn_radiation_wavelength 0.71073
_diffrn_reflns_av_R_equivalents 0.0549
_diffrn_reflns_av_unetI/netI 0.0443
_diffrn_reflns_Laue_measured_fraction_full 0.997
_diffrn_reflns_Laue_measured_fraction_max 0.997
_diffrn_reflns_limit_h_max 11
_diffrn_reflns_limit_h_min -11
_diffrn_reflns_limit_k_max 16
_diffrn_reflns_limit_k_min -16
_diffrn_reflns_limit_l_max 17
_diffrn_reflns_limit_l_min -17
_diffrn_reflns_number 33470
_diffrn_reflns_point_group_measured_fraction_full 0.997
_diffrn_reflns_point_group_measured_fraction_max 0.997
_diffrn_reflns_theta_full 25.242
_diffrn_reflns_theta_max 25.998
_diffrn_reflns_theta_min 2.722
_exptl_absorpt_coefficient_mu 0.077
_exptl_absorpt_correction_T_max 0.7456
_exptl_absorpt_correction_T_min 0.7006
_exptl_absorpt_correction_type multi-scan
_exptl_absorpt_process_details sadabs
_exptl_crystal_colour colorless
_exptl_crystal_density_diffrn 1.197
_exptl_crystal_description prismatic
_exptl_crystal_F_000 656
_exptl_crystal_size_max 0.190
_exptl_crystal_size_mid 0.150
_exptl_crystal_size_min 0.110
_refine_diff_density_max 0.173
_refine_diff_density_min -0.160
_refine_diff_density_rms 0.030
_refine_ls_extinction_coef 0.028(5)
_refine_ls_extinction_expression Fc^*^=kFc[1+0.001xFc^2^\l^3^/sin(2\q)]^-1/4^
_refine_ls_extinction_method SHELXL
_refine_ls_goodness_of_fit_ref 1.036
_refine_ls_hydrogen_treatment constr
_refine_ls_matrix_type full
_refine_ls_number_parameters 492
_refine_ls_number_reflns 6677
_refine_ls_number_restraints 112
_refine_ls_restrained_S_all 1.091
_refine_ls_R_factor_all 0.1155
_refine_ls_R_factor_gt 0.0639
_refine_ls_shift/su_max 0.021
_refine_ls_shift/su_mean 0.001
_refine_ls_structure_factor_coef Fsqd
_refine_ls_weighting_details 'w=1/[\s^2^(Fo^2^)+(0.0707P)^2^+0.4503P] where P=(Fo^2^+2Fc^2^)/3'
_refine_ls_weighting_scheme calc
_refine_ls_wR_factor_gt 0.1495
_refine_ls_wR_factor_ref 0.1848
_reflns_Friedel_coverage 0.000
_reflns_number_gt 3941
_reflns_number_total 6677
_reflns_threshold_expression 'I > 2\s(I)'
_cod_data_source_file d2ob00900e2.cif
_cod_data_source_block mo_d8v21778_0m
_cod_database_code 7158723
_shelx_space_group_comment
; 
The symmetry employed for this shelxl refinement is uniquely defined 
by the following loop, which should always be used as a source of 
symmetry information in preference to the above space-group names. 
They are only intended as comments. 
;
_shelx_estimated_absorpt_t_min 0.986
_shelx_estimated_absorpt_t_max 0.992
_shelxl_version_number 2013-4

loop_
_space_group_symop_operation_xyz
'x, y, z'
'-x, -y, -z'

loop_
_atom_site_label
_atom_site_type_symbol
_atom_site_fract_x
_atom_site_fract_y
_atom_site_fract_z
_atom_site_U_iso_or_equiv
_atom_site_adp_type
_atom_site_occupancy
_atom_site_site_symmetry_order
_atom_site_calc_flag
_atom_site_refinement_flags_posn
_atom_site_refinement_flags_adp
_atom_site_refinement_flags_occupancy
_atom_site_disorder_assembly
_atom_site_disorder_group
O1 O 0.30087(18) 0.39556(14) 0.38925(14) 0.0851(6) Uani 1 1 d . . . . .
O2 O 0.35995(16) 0.52907(12) 0.29555(12) 0.0728(5) Uani 1 1 d . . . . .
N1 N 0.53541(19) 0.47245(15) 0.38333(14) 0.0664(5) Uani 1 1 d . . . . .
H1 H 0.5561 0.4270 0.4217 0.080 Uiso 1 1 calc R U . . .
C1 C 0.3982(3) 0.46224(19) 0.35956(18) 0.0651(6) Uani 1 1 d . . . . .
C2 C 0.6569(2) 0.55226(17) 0.35192(17) 0.0619(6) Uani 1 1 d . . . . .
H2 H 0.7067 0.5941 0.4090 0.074 Uiso 1 1 calc R U . . .
C3 C 0.6002(3) 0.62321(18) 0.28665(18) 0.0662(6) Uani 1 1 d . . . . .
H3 H 0.6654 0.6791 0.2620 0.079 Uiso 1 1 calc R U . . .
C4 C 0.4636(3) 0.61144(17) 0.26195(16) 0.0601(6) Uani 1 1 d . . . . .
C5 C 0.3961(3) 0.67731(18) 0.19870(17) 0.0650(6) Uani 1 1 d . . . . .
C6 C 0.4715(3) 0.7760(2) 0.1756(2) 0.0883(8) Uani 1 1 d . . . . .
H6 H 0.5664 0.8014 0.1997 0.106 Uiso 1 1 calc R U . . .
C7 C 0.4074(4) 0.8377(2) 0.1169(2) 0.1019(10) Uani 1 1 d . . . . .
H7 H 0.4608 0.9039 0.1019 0.122 Uiso 1 1 calc R U . . .
C8 C 0.2672(4) 0.8042(3) 0.0801(2) 0.0937(9) Uani 1 1 d D . . . .
C9 C 0.1934(3) 0.7060(3) 0.1034(2) 0.0981(9) Uani 1 1 d . . . . .
H9 H 0.0984 0.6806 0.0792 0.118 Uiso 1 1 calc R U . . .
C10 C 0.2559(3) 0.6434(2) 0.1618(2) 0.0849(8) Uani 1 1 d . . . . .
H10 H 0.2022 0.5772 0.1764 0.102 Uiso 1 1 calc R U . . .
C11 C 0.1838(11) 0.8631(8) 0.0134(7) 0.101(3) Uani 0.6 1 d D U P A 1
H11A H 0.1625 0.9203 0.0497 0.121 Uiso 0.6 1 calc R U P A 1
H11B H 0.0936 0.8157 -0.0110 0.121 Uiso 0.6 1 calc R U P A 1
C12 C 0.2709(7) 0.9071(5) -0.0716(5) 0.0975(19) Uani 0.6 1 d D U P A 1
H12A H 0.2756 0.8520 -0.1178 0.117 Uiso 0.6 1 calc R U P A 1
H12B H 0.3671 0.9471 -0.0501 0.117 Uiso 0.6 1 calc R U P A 1
C13 C 0.1629(16) 0.9899(11) -0.1198(11) 0.239(8) Uani 0.6 1 d D U P A 1
H13A H 0.1064 1.0109 -0.0717 0.287 Uiso 0.6 1 calc R U P A 1
H13B H 0.2197 1.0517 -0.1484 0.287 Uiso 0.6 1 calc R U P A 1
C14 C 0.0717(10) 0.9125(7) -0.1947(7) 0.141(3) Uani 0.6 1 d D U P A 1
H14A H 0.1315 0.8786 -0.2290 0.211 Uiso 0.6 1 calc R U P A 1
H14B H 0.0228 0.9491 -0.2393 0.211 Uiso 0.6 1 calc R U P A 1
H14C H 0.0026 0.8608 -0.1636 0.211 Uiso 0.6 1 calc R U P A 1
C11' C 0.2221(19) 0.8976(11) 0.0285(11) 0.110(6) Uani 0.4 1 d D U P A 2
H11C H 0.1365 0.9098 0.0539 0.132 Uiso 0.4 1 calc R U P A 2
H11D H 0.2984 0.9617 0.0375 0.132 Uiso 0.4 1 calc R U P A 2
C12' C 0.1942(16) 0.8637(10) -0.0760(10) 0.149(5) Uani 0.4 1 d D U P A 2
H12C H 0.0998 0.8159 -0.0872 0.179 Uiso 0.4 1 calc R U P A 2
H12D H 0.2645 0.8272 -0.0943 0.179 Uiso 0.4 1 calc R U P A 2
C13' C 0.2038(10) 0.9688(7) -0.1426(6) 0.078(2) Uani 0.4 1 d D U P A 2
H13C H 0.2547 1.0346 -0.1095 0.094 Uiso 0.4 1 calc R U P A 2
H13D H 0.2388 0.9621 -0.2055 0.094 Uiso 0.4 1 calc R U P A 2
C14' C 0.0508(16) 0.9485(17) -0.1442(17) 0.195(8) Uani 0.4 1 d D U P A 2
H14D H 0.0075 0.8984 -0.1957 0.292 Uiso 0.4 1 calc R U P A 2
H14E H 0.0227 1.0127 -0.1541 0.292 Uiso 0.4 1 calc R U P A 2
H14F H 0.0199 0.9206 -0.0838 0.292 Uiso 0.4 1 calc R U P A 2
C15 C 0.7617(2) 0.50126(17) 0.30624(19) 0.0632(6) Uani 1 1 d . . . . .
C16 C 0.7448(3) 0.4709(2) 0.2108(2) 0.0872(8) Uani 1 1 d . . . . .
H16 H 0.6679 0.4823 0.1723 0.105 Uiso 1 1 calc R U . . .
C17 C 0.8414(5) 0.4232(3) 0.1708(3) 0.1213(13) Uani 1 1 d . . . . .
H17 H 0.8289 0.4021 0.1059 0.146 Uiso 1 1 calc R U . . .
C18 C 0.9553(5) 0.4073(3) 0.2277(5) 0.1370(19) Uani 1 1 d . . . . .
H18 H 1.0206 0.3757 0.2013 0.164 Uiso 1 1 calc R U . . .
C19 C 0.9723(4) 0.4375(3) 0.3214(4) 0.1308(16) Uani 1 1 d . . . . .
H19 H 1.0496 0.4263 0.3598 0.157 Uiso 1 1 calc R U . . .
C20 C 0.8769(3) 0.4848(2) 0.3616(2) 0.0918(9) Uani 1 1 d . . . . .
H20 H 0.8905 0.5058 0.4267 0.110 Uiso 1 1 calc R U . . .
O3 O 0.42020(16) -0.31018(12) 0.48329(12) 0.0694(5) Uani 1 1 d . . . . .
O4 O 0.48503(16) -0.15323(11) 0.42249(11) 0.0663(5) Uani 1 1 d . . . . .
N2 N 0.65058(19) -0.21922(15) 0.51102(14) 0.0670(5) Uani 1 1 d . . . . .
H2A H 0.6678 -0.2700 0.5439 0.080 Uiso 1 1 calc R U . . .
C21 C 0.5171(2) -0.23224(18) 0.47477(16) 0.0586(6) Uani 1 1 d . . . . .
C22 C 0.7727(2) -0.12944(18) 0.50225(19) 0.0669(6) Uani 1 1 d . . . . .
H22 H 0.8089 -0.1003 0.5673 0.080 Uiso 1 1 calc R U . . .
C23 C 0.7215(3) -0.04779(18) 0.44804(19) 0.0714(7) Uani 1 1 d . . . . .
H23 H 0.7873 0.0157 0.4393 0.086 Uiso 1 1 calc R U . . .
C24 C 0.5889(2) -0.06007(16) 0.41169(16) 0.0595(6) Uani 1 1 d . . . . .
C25 C 0.5293(3) 0.01509(17) 0.35608(17) 0.0613(6) Uani 1 1 d . . . . .
C26 C 0.6120(3) 0.11509(19) 0.3414(2) 0.0783(7) Uani 1 1 d . . . . .
H26 H 0.7063 0.1349 0.3678 0.094 Uiso 1 1 calc R U . . .
C27 C 0.5580(3) 0.1857(2) 0.2886(2) 0.0864(8) Uani 1 1 d . . . . .
H27 H 0.6166 0.2521 0.2798 0.104 Uiso 1 1 calc R U . . .
C28 C 0.4197(4) 0.1603(2) 0.2487(2) 0.0836(8) Uani 1 1 d D . . . .
C29 C 0.3369(3) 0.0611(2) 0.2639(2) 0.0893(8) Uani 1 1 d . . . . .
H29 H 0.2424 0.0420 0.2377 0.107 Uiso 1 1 calc R U . . .
C30 C 0.3895(3) -0.0106(2) 0.3167(2) 0.0806(8) Uani 1 1 d . . . . .
H30 H 0.3303 -0.0768 0.3257 0.097 Uiso 1 1 calc R U . . .
C31 C 0.3687(15) 0.2452(11) 0.1957(8) 0.088(3) Uani 0.6 1 d D U P B 1
H31A H 0.4388 0.3120 0.2085 0.106 Uiso 0.6 1 calc R U P B 1
H31B H 0.2792 0.2515 0.2196 0.106 Uiso 0.6 1 calc R U P B 1
C32 C 0.3466(9) 0.2214(7) 0.0878(7) 0.121(3) Uani 0.6 1 d D U P B 1
H32A H 0.2510 0.1771 0.0710 0.146 Uiso 0.6 1 calc R U P B 1
H32B H 0.4157 0.1847 0.0676 0.146 Uiso 0.6 1 calc R U P B 1
C33 C 0.3693(11) 0.3422(10) 0.0302(8) 0.159(3) Uani 0.6 1 d D U P B 1
H33A H 0.3989 0.4030 0.0745 0.191 Uiso 0.6 1 calc R U P B 1
H33B H 0.4321 0.3490 -0.0220 0.191 Uiso 0.6 1 calc R U P B 1
C34 C 0.2226(10) 0.3184(10) -0.0020(9) 0.206(5) Uani 0.6 1 d D U P B 1
H34A H 0.1942 0.2489 -0.0315 0.308 Uiso 0.6 1 calc R U P B 1
H34B H 0.2068 0.3683 -0.0483 0.308 Uiso 0.6 1 calc R U P B 1
H34C H 0.1669 0.3217 0.0519 0.308 Uiso 0.6 1 calc R U P B 1
C31' C 0.343(2) 0.2271(18) 0.1825(13) 0.121(9) Uani 0.4 1 d D U P B 2
H31C H 0.2450 0.1879 0.1654 0.145 Uiso 0.4 1 calc R U P B 2
H31D H 0.3407 0.2911 0.2176 0.145 Uiso 0.4 1 calc R U P B 2
C32' C 0.4208(10) 0.2559(8) 0.0892(8) 0.085(3) Uani 0.4 1 d D U P B 2
H32C H 0.4439 0.1964 0.0576 0.103 Uiso 0.4 1 calc R U P B 2
H32D H 0.5052 0.3144 0.0989 0.103 Uiso 0.4 1 calc R U P B 2
C33' C 0.2740(15) 0.2903(8) 0.0320(9) 0.129(4) Uani 0.4 1 d D U P B 2
H33C H 0.2554 0.2647 -0.0347 0.154 Uiso 0.4 1 calc R U P B 2
H33D H 0.1881 0.2669 0.0660 0.154 Uiso 0.4 1 calc R U P B 2
C34' C 0.331(2) 0.4016(9) 0.0406(12) 0.182(6) Uani 0.4 1 d D U P B 2
H34D H 0.3323 0.4250 0.1067 0.272 Uiso 0.4 1 calc R U P B 2
H34E H 0.2713 0.4351 0.0007 0.272 Uiso 0.4 1 calc R U P B 2
H34F H 0.4262 0.4196 0.0202 0.272 Uiso 0.4 1 calc R U P B 2
C35 C 0.8917(2) -0.16611(17) 0.4568(2) 0.0655(6) Uani 1 1 d . . . . .
C36 C 0.9794(3) -0.2136(2) 0.5128(2) 0.0804(8) Uani 1 1 d . . . . .
H36 H 0.9685 -0.2194 0.5785 0.096 Uiso 1 1 calc R U . . .
C37 C 1.0837(3) -0.2528(2) 0.4724(3) 0.0955(10) Uani 1 1 d . . . . .
H37 H 1.1421 -0.2846 0.5110 0.115 Uiso 1 1 calc R U . . .
C38 C 1.1007(3) -0.2447(2) 0.3761(3) 0.1051(11) Uani 1 1 d . . . . .
H38 H 1.1704 -0.2709 0.3488 0.126 Uiso 1 1 calc R U . . .
C39 C 1.0149(4) -0.1980(3) 0.3200(3) 0.1108(11) Uani 1 1 d . . . . .
H39 H 1.0265 -0.1927 0.2543 0.133 Uiso 1 1 calc R U . . .
C40 C 0.9105(3) -0.1583(2) 0.3595(2) 0.0895(9) Uani 1 1 d . . . . .
H40 H 0.8531 -0.1264 0.3203 0.107 Uiso 1 1 calc R U . . .

loop_
_atom_site_aniso_label
_atom_site_aniso_U_11
_atom_site_aniso_U_22
_atom_site_aniso_U_33
_atom_site_aniso_U_23
_atom_site_aniso_U_13
_atom_site_aniso_U_12
O1 0.0589(10) 0.0924(12) 0.1094(15) 0.0477(11) 0.0153(9) 0.0232(9)
O2 0.0626(10) 0.0737(10) 0.0830(12) 0.0305(9) 0.0000(8) 0.0182(8)
N1 0.0566(12) 0.0762(13) 0.0741(13) 0.0293(10) 0.0141(10) 0.0265(10)
C1 0.0607(15) 0.0703(15) 0.0708(16) 0.0230(12) 0.0108(12) 0.0257(12)
C2 0.0575(13) 0.0622(13) 0.0676(15) 0.0111(11) 0.0044(11) 0.0174(11)
C3 0.0650(15) 0.0632(14) 0.0754(16) 0.0169(12) 0.0149(12) 0.0220(11)
C4 0.0660(15) 0.0585(13) 0.0618(14) 0.0136(11) 0.0138(11) 0.0235(11)
C5 0.0746(16) 0.0697(15) 0.0608(15) 0.0131(11) 0.0128(12) 0.0340(13)
C6 0.092(2) 0.0798(18) 0.099(2) 0.0324(16) 0.0083(16) 0.0312(16)
C7 0.117(3) 0.0847(19) 0.114(3) 0.0452(18) 0.017(2) 0.0392(19)
C8 0.110(3) 0.105(2) 0.086(2) 0.0331(17) 0.0169(18) 0.061(2)
C9 0.094(2) 0.113(2) 0.098(2) 0.0318(19) -0.0002(17) 0.0461(19)
C10 0.083(2) 0.0850(18) 0.093(2) 0.0290(15) 0.0063(16) 0.0315(15)
C11 0.127(6) 0.091(5) 0.094(5) 0.038(4) -0.001(4) 0.048(4)
C12 0.092(4) 0.103(4) 0.096(4) 0.041(3) -0.002(3) 0.021(3)
C13 0.232(11) 0.268(11) 0.211(10) 0.042(8) 0.010(8) 0.051(8)
C14 0.115(6) 0.140(7) 0.176(8) 0.054(6) 0.024(6) 0.041(5)
C11' 0.114(8) 0.117(9) 0.109(8) -0.006(6) 0.006(6) 0.053(7)
C12' 0.163(9) 0.146(8) 0.141(8) 0.027(7) -0.012(7) 0.048(7)
C13' 0.098(5) 0.087(4) 0.065(4) 0.027(3) 0.006(4) 0.051(4)
C14' 0.147(12) 0.212(15) 0.231(17) 0.003(12) 0.012(12) 0.060(11)
C15 0.0508(13) 0.0565(13) 0.0835(18) 0.0199(12) 0.0113(12) 0.0128(10)
C16 0.093(2) 0.0894(19) 0.089(2) 0.0116(16) 0.0215(17) 0.0362(16)
C17 0.150(3) 0.102(2) 0.132(3) 0.018(2) 0.068(3) 0.054(2)
C18 0.116(3) 0.105(3) 0.221(5) 0.051(3) 0.095(4) 0.060(2)
C19 0.065(2) 0.123(3) 0.220(5) 0.051(3) 0.026(3) 0.045(2)
C20 0.0600(16) 0.095(2) 0.123(2) 0.0237(17) -0.0024(16) 0.0260(15)
O3 0.0561(10) 0.0665(10) 0.0864(12) 0.0244(8) 0.0115(8) 0.0136(8)
O4 0.0589(9) 0.0610(9) 0.0782(11) 0.0200(8) 0.0002(8) 0.0137(7)
N2 0.0519(11) 0.0703(12) 0.0830(14) 0.0256(10) 0.0099(10) 0.0204(9)
C21 0.0577(14) 0.0624(14) 0.0611(14) 0.0143(11) 0.0136(11) 0.0216(12)
C22 0.0570(14) 0.0646(14) 0.0776(17) 0.0095(12) 0.0007(12) 0.0134(11)
C23 0.0594(15) 0.0568(13) 0.0974(19) 0.0147(13) 0.0069(13) 0.0127(11)
C24 0.0596(14) 0.0535(12) 0.0666(15) 0.0066(11) 0.0120(11) 0.0145(11)
C25 0.0669(15) 0.0580(13) 0.0641(15) 0.0087(11) 0.0121(12) 0.0228(11)
C26 0.0796(17) 0.0663(15) 0.0899(19) 0.0152(14) 0.0070(14) 0.0194(13)
C27 0.103(2) 0.0646(16) 0.095(2) 0.0218(14) 0.0140(17) 0.0258(15)
C28 0.106(2) 0.0780(18) 0.0798(19) 0.0147(14) 0.0125(17) 0.0460(17)
C29 0.0859(19) 0.0846(19) 0.103(2) 0.0147(16) -0.0065(16) 0.0343(16)
C30 0.0745(18) 0.0704(16) 0.099(2) 0.0181(14) -0.0015(15) 0.0224(13)
C31 0.112(5) 0.075(4) 0.092(5) 0.011(4) 0.000(4) 0.051(4)
C32 0.127(6) 0.122(6) 0.119(5) 0.033(5) -0.007(5) 0.041(5)
C33 0.163(7) 0.174(7) 0.151(6) 0.034(6) 0.006(6) 0.065(6)
C34 0.150(8) 0.204(10) 0.271(12) 0.096(9) -0.033(7) 0.065(7)
C31' 0.143(11) 0.107(11) 0.121(12) 0.019(7) 0.003(8) 0.049(7)
C32' 0.098(6) 0.081(5) 0.082(5) 0.024(4) -0.003(5) 0.032(5)
C33' 0.117(7) 0.126(7) 0.143(7) 0.069(6) -0.027(6) 0.035(6)
C34' 0.241(15) 0.127(9) 0.192(12) -0.009(8) -0.043(10) 0.092(10)
C35 0.0439(12) 0.0597(13) 0.0892(19) 0.0090(12) 0.0029(12) 0.0062(10)
C36 0.0622(16) 0.0760(16) 0.102(2) 0.0080(15) -0.0052(14) 0.0190(13)
C37 0.0578(17) 0.0802(19) 0.150(3) 0.0106(19) 0.0001(18) 0.0223(14)
C38 0.0669(19) 0.088(2) 0.164(4) 0.010(2) 0.038(2) 0.0194(16)
C39 0.092(2) 0.128(3) 0.123(3) 0.027(2) 0.046(2) 0.035(2)
C40 0.0675(17) 0.104(2) 0.102(2) 0.0311(17) 0.0222(16) 0.0243(15)

loop_
_atom_type_symbol
_atom_type_description
_atom_type_scat_dispersion_real
_atom_type_scat_dispersion_imag
_atom_type_scat_source
C C 0.0033 0.0016 'International Tables Vol C Tables 4.2.6.8 and 6.1.1.4'
H H 0.0000 0.0000 'International Tables Vol C Tables 4.2.6.8 and 6.1.1.4'
N N 0.0061 0.0033 'International Tables Vol C Tables 4.2.6.8 and 6.1.1.4'
O O 0.0106 0.0060 'International Tables Vol C Tables 4.2.6.8 and 6.1.1.4'

loop_
_geom_angle_atom_site_label_1
_geom_angle_atom_site_label_2
_geom_angle_atom_site_label_3
_geom_angle
_geom_angle_site_symmetry_1
_geom_angle_site_symmetry_3
_geom_angle_publ_flag
C1 O2 C4 120.29(18) . . ?
C1 N1 C2 127.51(19) . . ?
C1 N1 H1 116.2 . . ?
C2 N1 H1 116.2 . . ?
O1 C1 N1 125.0(2) . . ?
O1 C1 O2 116.4(2) . . ?
N1 C1 O2 118.6(2) . . ?
N1 C2 C3 108.38(18) . . ?
N1 C2 C15 110.77(17) . . ?
C3 C2 C15 113.35(19) . . ?
N1 C2 H2 108.1 . . ?
C3 C2 H2 108.1 . . ?
C15 C2 H2 108.1 . . ?
C4 C3 C2 123.8(2) . . ?
C4 C3 H3 118.1 . . ?
C2 C3 H3 118.1 . . ?
C3 C4 O2 121.3(2) . . ?
C3 C4 C5 128.2(2) . . ?
O2 C4 C5 110.57(19) . . ?
C10 C5 C6 117.5(2) . . ?
C10 C5 C4 121.6(2) . . ?
C6 C5 C4 120.9(2) . . ?
C5 C6 C7 120.7(3) . . ?
C5 C6 H6 119.6 . . ?
C7 C6 H6 119.6 . . ?
C8 C7 C6 122.0(3) . . ?
C8 C7 H7 119.0 . . ?
C6 C7 H7 119.0 . . ?
C9 C8 C7 116.9(3) . . ?
C9 C8 C11 115.6(5) . . ?
C7 C8 C11 127.5(5) . . ?
C9 C8 C11' 133.6(7) . . ?
C7 C8 C11' 109.1(7) . . ?
C8 C9 C10 121.8(3) . . ?
C8 C9 H9 119.1 . . ?
C10 C9 H9 119.1 . . ?
C5 C10 C9 121.2(3) . . ?
C5 C10 H10 119.4 . . ?
C9 C10 H10 119.4 . . ?
C8 C11 C12 110.8(7) . . ?
C8 C11 H11A 109.5 . . ?
C12 C11 H11A 109.5 . . ?
C8 C11 H11B 109.5 . . ?
C12 C11 H11B 109.5 . . ?
H11A C11 H11B 108.1 . . ?
C11 C12 C13 99.4(7) . . ?
C11 C12 H12A 111.9 . . ?
C13 C12 H12A 111.9 . . ?
C11 C12 H12B 111.9 . . ?
C13 C12 H12B 111.9 . . ?
H12A C12 H12B 109.6 . . ?
C14 C13 C12 98.0(9) . . ?
C14 C13 H13A 112.2 . . ?
C12 C13 H13A 112.2 . . ?
C14 C13 H13B 112.2 . . ?
C12 C13 H13B 112.2 . . ?
H13A C13 H13B 109.8 . . ?
C13 C14 H14A 109.5 . . ?
C13 C14 H14B 109.5 . . ?
H14A C14 H14B 109.5 . . ?
C13 C14 H14C 109.5 . . ?
H14A C14 H14C 109.5 . . ?
H14B C14 H14C 109.5 . . ?
C12' C11' C8 105.2(9) . . ?
C12' C11' H11C 110.7 . . ?
C8 C11' H11C 110.7 . . ?
C12' C11' H11D 110.7 . . ?
C8 C11' H11D 110.7 . . ?
H11C C11' H11D 108.8 . . ?
C11' C12' C13' 109.5(10) . . ?
C11' C12' H12C 109.8 . . ?
C13' C12' H12C 109.8 . . ?
C11' C12' H12D 109.8 . . ?
C13' C12' H12D 109.8 . . ?
H12C C12' H12D 108.2 . . ?
C14' C13' C12' 88.3(12) . . ?
C14' C13' H13C 113.9 . . ?
C12' C13' H13C 113.9 . . ?
C14' C13' H13D 113.9 . . ?
C12' C13' H13D 113.9 . . ?
H13C C13' H13D 111.1 . . ?
C13' C14' H14D 109.5 . . ?
C13' C14' H14E 109.5 . . ?
H14D C14' H14E 109.5 . . ?
C13' C14' H14F 109.5 . . ?
H14D C14' H14F 109.5 . . ?
H14E C14' H14F 109.5 . . ?
C16 C15 C20 118.8(3) . . ?
C16 C15 C2 121.6(2) . . ?
C20 C15 C2 119.6(3) . . ?
C15 C16 C17 120.6(3) . . ?
C15 C16 H16 119.7 . . ?
C17 C16 H16 119.7 . . ?
C18 C17 C16 119.6(4) . . ?
C18 C17 H17 120.2 . . ?
C16 C17 H17 120.2 . . ?
C19 C18 C17 119.9(4) . . ?
C19 C18 H18 120.0 . . ?
C17 C18 H18 120.0 . . ?
C18 C19 C20 120.8(4) . . ?
C18 C19 H19 119.6 . . ?
C20 C19 H19 119.6 . . ?
C15 C20 C19 120.3(4) . . ?
C15 C20 H20 119.8 . . ?
C19 C20 H20 119.8 . . ?
C21 O4 C24 120.78(18) . . ?
C21 N2 C22 128.12(19) . . ?
C21 N2 H2A 115.9 . . ?
C22 N2 H2A 115.9 . . ?
O3 C21 N2 125.0(2) . . ?
O3 C21 O4 117.2(2) . . ?
N2 C21 O4 117.8(2) . . ?
N2 C22 C23 108.37(19) . . ?
N2 C22 C35 109.56(19) . . ?
C23 C22 C35 114.3(2) . . ?
N2 C22 H22 108.1 . . ?
C23 C22 H22 108.1 . . ?
C35 C22 H22 108.1 . . ?
C24 C23 C22 123.9(2) . . ?
C24 C23 H23 118.1 . . ?
C22 C23 H23 118.1 . . ?
C23 C24 O4 120.9(2) . . ?
C23 C24 C25 127.7(2) . . ?
O4 C24 C25 111.39(19) . . ?
C30 C25 C26 117.3(2) . . ?
C30 C25 C24 121.7(2) . . ?
C26 C25 C24 121.0(2) . . ?
C27 C26 C25 121.6(3) . . ?
C27 C26 H26 119.2 . . ?
C25 C26 H26 119.2 . . ?
C28 C27 C26 121.3(3) . . ?
C28 C27 H27 119.4 . . ?
C26 C27 H27 119.4 . . ?
C27 C28 C29 117.2(2) . . ?
C27 C28 C31 117.1(7) . . ?
C29 C28 C31 125.6(7) . . ?
C27 C28 C31' 128.4(10) . . ?
C29 C28 C31' 114.3(10) . . ?
C28 C29 C30 122.2(3) . . ?
C28 C29 H29 118.9 . . ?
C30 C29 H29 118.9 . . ?
C25 C30 C29 120.4(3) . . ?
C25 C30 H30 119.8 . . ?
C29 C30 H30 119.8 . . ?
C28 C31 C32 111.7(8) . . ?
C28 C31 H31A 109.3 . . ?
C32 C31 H31A 109.3 . . ?
C28 C31 H31B 109.3 . . ?
C32 C31 H31B 109.3 . . ?
H31A C31 H31B 107.9 . . ?
C31 C32 C33 107.7(7) . . ?
C31 C32 H32A 110.2 . . ?
C33 C32 H32A 110.2 . . ?
C31 C32 H32B 110.2 . . ?
C33 C32 H32B 110.2 . . ?
H32A C32 H32B 108.5 . . ?
C34 C33 C32 91.5(10) . . ?
C34 C33 H33A 113.4 . . ?
C32 C33 H33A 113.4 . . ?
C34 C33 H33B 113.4 . . ?
C32 C33 H33B 113.4 . . ?
H33A C33 H33B 110.7 . . ?
C33 C34 H34A 109.5 . . ?
C33 C34 H34B 109.5 . . ?
H34A C34 H34B 109.5 . . ?
C33 C34 H34C 109.5 . . ?
H34A C34 H34C 109.5 . . ?
H34B C34 H34C 109.5 . . ?
C32' C31' C28 111.5(12) . . ?
C32' C31' H31C 109.3 . . ?
C28 C31' H31C 109.3 . . ?
C32' C31' H31D 109.3 . . ?
C28 C31' H31D 109.3 . . ?
H31C C31' H31D 108.0 . . ?
C31' C32' C33' 92.4(9) . . ?
C31' C32' H32C 113.2 . . ?
C33' C32' H32C 113.2 . . ?
C31' C32' H32D 113.2 . . ?
C33' C32' H32D 113.2 . . ?
H32C C32' H32D 110.6 . . ?
C34' C33' C32' 97.3(12) . . ?
C34' C33' H33C 112.3 . . ?
C32' C33' H33C 112.3 . . ?
C34' C33' H33D 112.3 . . ?
C32' C33' H33D 112.3 . . ?
H33C C33' H33D 109.9 . . ?
C33' C34' H34D 109.5 . . ?
C33' C34' H34E 109.5 . . ?
H34D C34' H34E 109.5 . . ?
C33' C34' H34F 109.5 . . ?
H34D C34' H34F 109.5 . . ?
H34E C34' H34F 109.5 . . ?
C40 C35 C36 118.3(2) . . ?
C40 C35 C22 122.0(2) . . ?
C36 C35 C22 119.7(2) . . ?
C35 C36 C37 121.0(3) . . ?
C35 C36 H36 119.5 . . ?
C37 C36 H36 119.5 . . ?
C38 C37 C36 120.0(3) . . ?
C38 C37 H37 120.0 . . ?
C36 C37 H37 120.0 . . ?
C39 C38 C37 119.7(3) . . ?
C39 C38 H38 120.2 . . ?
C37 C38 H38 120.2 . . ?
C38 C39 C40 120.9(3) . . ?
C38 C39 H39 119.5 . . ?
C40 C39 H39 119.5 . . ?
C35 C40 C39 120.2(3) . . ?
C35 C40 H40 119.9 . . ?
C39 C40 H40 119.9 . . ?

loop_
_geom_bond_atom_site_label_1
_geom_bond_atom_site_label_2
_geom_bond_distance
_geom_bond_site_symmetry_2
_geom_bond_publ_flag
O1 C1 1.217(3) . ?
O2 C1 1.360(3) . ?
O2 C4 1.393(3) . ?
N1 C1 1.316(3) . ?
N1 C2 1.464(3) . ?
N1 H1 0.8600 . ?
C2 C3 1.488(3) . ?
C2 C15 1.515(3) . ?
C2 H2 0.9800 . ?
C3 C4 1.309(3) . ?
C3 H3 0.9300 . ?
C4 C5 1.477(3) . ?
C5 C10 1.374(4) . ?
C5 C6 1.376(3) . ?
C6 C7 1.384(4) . ?
C6 H6 0.9300 . ?
C7 C8 1.373(4) . ?
C7 H7 0.9300 . ?
C8 C9 1.367(4) . ?
C8 C11 1.531(8) . ?
C8 C11' 1.573(13) . ?
C9 C10 1.381(4) . ?
C9 H9 0.9300 . ?
C10 H10 0.9300 . ?
C11 C12 1.539(10) . ?
C11 H11A 0.9700 . ?
C11 H11B 0.9700 . ?
C12 C13 1.795(13) . ?
C12 H12A 0.9700 . ?
C12 H12B 0.9700 . ?
C13 C14 1.509(13) . ?
C13 H13A 0.9700 . ?
C13 H13B 0.9700 . ?
C14 H14A 0.9600 . ?
C14 H14B 0.9600 . ?
C14 H14C 0.9600 . ?
C11' C12' 1.497(15) . ?
C11' H11C 0.9700 . ?
C11' H11D 0.9700 . ?
C12' C13' 1.665(13) . ?
C12' H12C 0.9700 . ?
C12' H12D 0.9700 . ?
C13' C14' 1.434(15) . ?
C13' H13C 0.9700 . ?
C13' H13D 0.9700 . ?
C14' H14D 0.9600 . ?
C14' H14E 0.9600 . ?
C14' H14F 0.9600 . ?
C15 C16 1.364(4) . ?
C15 C20 1.373(3) . ?
C16 C17 1.389(4) . ?
C16 H16 0.9300 . ?
C17 C18 1.370(6) . ?
C17 H17 0.9300 . ?
C18 C19 1.341(6) . ?
C18 H18 0.9300 . ?
C19 C20 1.378(5) . ?
C19 H19 0.9300 . ?
C20 H20 0.9300 . ?
O3 C21 1.217(2) . ?
O4 C21 1.365(2) . ?
O4 C24 1.394(2) . ?
N2 C21 1.320(3) . ?
N2 C22 1.460(3) . ?
N2 H2A 0.8600 . ?
C22 C23 1.487(3) . ?
C22 C35 1.524(3) . ?
C22 H22 0.9800 . ?
C23 C24 1.314(3) . ?
C23 H23 0.9300 . ?
C24 C25 1.469(3) . ?
C25 C30 1.378(3) . ?
C25 C26 1.385(3) . ?
C26 C27 1.375(3) . ?
C26 H26 0.9300 . ?
C27 C28 1.367(4) . ?
C27 H27 0.9300 . ?
C28 C29 1.377(4) . ?
C28 C31 1.514(8) . ?
C28 C31' 1.559(15) . ?
C29 C30 1.380(3) . ?
C29 H29 0.9300 . ?
C30 H30 0.9300 . ?
C31 C32 1.515(12) . ?
C31 H31A 0.9700 . ?
C31 H31B 0.9700 . ?
C32 C33 1.766(11) . ?
C32 H32A 0.9700 . ?
C32 H32B 0.9700 . ?
C33 C34 1.412(11) . ?
C33 H33A 0.9700 . ?
C33 H33B 0.9700 . ?
C34 H34A 0.9600 . ?
C34 H34B 0.9600 . ?
C34 H34C 0.9600 . ?
C31' C32' 1.552(16) . ?
C31' H31C 0.9700 . ?
C31' H31D 0.9700 . ?
C32' C33' 1.740(12) . ?
C32' H32C 0.9700 . ?
C32' H32D 0.9700 . ?
C33' C34' 1.427(14) . ?
C33' H33C 0.9700 . ?
C33' H33D 0.9700 . ?
C34' H34D 0.9600 . ?
C34' H34E 0.9600 . ?
C34' H34F 0.9600 . ?
C35 C40 1.380(4) . ?
C35 C36 1.381(3) . ?
C36 C37 1.388(4) . ?
C36 H36 0.9300 . ?
C37 C38 1.363(5) . ?
C37 H37 0.9300 . ?
C38 C39 1.362(5) . ?
C38 H38 0.9300 . ?
C39 C40 1.386(4) . ?
C39 H39 0.9300 . ?
C40 H40 0.9300 . ?

loop_
_geom_torsion_atom_site_label_1
_geom_torsion_atom_site_label_2
_geom_torsion_atom_site_label_3
_geom_torsion_atom_site_label_4
_geom_torsion
_geom_torsion_site_symmetry_1
_geom_torsion_site_symmetry_2
_geom_torsion_site_symmetry_3
_geom_torsion_site_symmetry_4
_geom_torsion_publ_flag
C2 N1 C1 O1 -178.4(2) . . . . ?
C2 N1 C1 O2 3.0(4) . . . . ?
C4 O2 C1 O1 176.4(2) . . . . ?
C4 O2 C1 N1 -4.9(3) . . . . ?
C1 N1 C2 C3 0.1(3) . . . . ?
C1 N1 C2 C15 -124.8(3) . . . . ?
N1 C2 C3 C4 -1.4(3) . . . . ?
C15 C2 C3 C4 122.0(3) . . . . ?
C2 C3 C4 O2 -0.5(4) . . . . ?
C2 C3 C4 C5 179.5(2) . . . . ?
C1 O2 C4 C3 3.8(3) . . . . ?
C1 O2 C4 C5 -176.2(2) . . . . ?
C3 C4 C5 C10 165.3(3) . . . . ?
O2 C4 C5 C10 -14.8(3) . . . . ?
C3 C4 C5 C6 -15.6(4) . . . . ?
O2 C4 C5 C6 164.4(2) . . . . ?
C10 C5 C6 C7 -0.3(4) . . . . ?
C4 C5 C6 C7 -179.5(3) . . . . ?
C5 C6 C7 C8 0.5(5) . . . . ?
C6 C7 C8 C9 -0.6(5) . . . . ?
C6 C7 C8 C11 -179.0(6) . . . . ?
C6 C7 C8 C11' 172.5(6) . . . . ?
C7 C8 C9 C10 0.5(5) . . . . ?
C11 C8 C9 C10 179.1(5) . . . . ?
C11' C8 C9 C10 -170.5(8) . . . . ?
C6 C5 C10 C9 0.3(4) . . . . ?
C4 C5 C10 C9 179.4(3) . . . . ?
C8 C9 C10 C5 -0.3(5) . . . . ?
C9 C8 C11 C12 -130.3(6) . . . . ?
C7 C8 C11 C12 48.2(10) . . . . ?
C11' C8 C11 C12 72(3) . . . . ?
C8 C11 C12 C13 -169.4(7) . . . . ?
C11 C12 C13 C14 -94.2(10) . . . . ?
C9 C8 C11' C12' -73.9(14) . . . . ?
C7 C8 C11' C12' 114.6(11) . . . . ?
C11 C8 C11' C12' -45(2) . . . . ?
C8 C11' C12' C13' -159.6(9) . . . . ?
C11' C12' C13' C14' -96.4(15) . . . . ?
N1 C2 C15 C16 85.9(3) . . . . ?
C3 C2 C15 C16 -36.1(3) . . . . ?
N1 C2 C15 C20 -94.0(3) . . . . ?
C3 C2 C15 C20 143.9(2) . . . . ?
C20 C15 C16 C17 0.7(4) . . . . ?
C2 C15 C16 C17 -179.2(2) . . . . ?
C15 C16 C17 C18 -0.5(5) . . . . ?
C16 C17 C18 C19 0.3(6) . . . . ?
C17 C18 C19 C20 -0.2(6) . . . . ?
C16 C15 C20 C19 -0.7(4) . . . . ?
C2 C15 C20 C19 179.3(3) . . . . ?
C18 C19 C20 C15 0.5(5) . . . . ?
C22 N2 C21 O3 178.6(2) . . . . ?
C22 N2 C21 O4 -0.4(4) . . . . ?
C24 O4 C21 O3 178.10(19) . . . . ?
C24 O4 C21 N2 -2.8(3) . . . . ?
C21 N2 C22 C23 3.0(3) . . . . ?
C21 N2 C22 C35 -122.3(3) . . . . ?
N2 C22 C23 C24 -2.8(4) . . . . ?
C35 C22 C23 C24 119.6(3) . . . . ?
C22 C23 C24 O4 0.2(4) . . . . ?
C22 C23 C24 C25 -179.0(2) . . . . ?
C21 O4 C24 C23 2.9(3) . . . . ?
C21 O4 C24 C25 -177.76(18) . . . . ?
C23 C24 C25 C30 175.7(3) . . . . ?
O4 C24 C25 C30 -3.5(3) . . . . ?
C23 C24 C25 C26 -4.4(4) . . . . ?
O4 C24 C25 C26 176.4(2) . . . . ?
C30 C25 C26 C27 -0.8(4) . . . . ?
C24 C25 C26 C27 179.3(2) . . . . ?
C25 C26 C27 C28 0.4(4) . . . . ?
C26 C27 C28 C29 0.1(4) . . . . ?
C26 C27 C28 C31 177.4(5) . . . . ?
C26 C27 C28 C31' -176.3(10) . . . . ?
C27 C28 C29 C30 -0.1(4) . . . . ?
C31 C28 C29 C30 -177.1(6) . . . . ?
C31' C28 C29 C30 176.7(8) . . . . ?
C26 C25 C30 C29 0.8(4) . . . . ?
C24 C25 C30 C29 -179.3(2) . . . . ?
C28 C29 C30 C25 -0.3(5) . . . . ?
C27 C28 C31 C32 110.0(10) . . . . ?
C29 C28 C31 C32 -73.0(10) . . . . ?
C31' C28 C31 C32 -46(4) . . . . ?
C28 C31 C32 C33 -153.5(8) . . . . ?
C31 C32 C33 C34 -111.8(10) . . . . ?
C27 C28 C31' C32' 58.7(19) . . . . ?
C29 C28 C31' C32' -117.8(14) . . . . ?
C31 C28 C31' C32' 86(5) . . . . ?
C28 C31' C32' C33' 163.9(15) . . . . ?
C31' C32' C33' C34' 104.5(15) . . . . ?
N2 C22 C35 C40 97.4(3) . . . . ?
C23 C22 C35 C40 -24.5(3) . . . . ?
N2 C22 C35 C36 -79.2(3) . . . . ?
C23 C22 C35 C36 158.9(2) . . . . ?
C40 C35 C36 C37 -0.1(4) . . . . ?
C22 C35 C36 C37 176.6(2) . . . . ?
C35 C36 C37 C38 0.0(4) . . . . ?
C36 C37 C38 C39 0.0(5) . . . . ?
C37 C38 C39 C40 0.1(5) . . . . ?
C36 C35 C40 C39 0.3(4) . . . . ?
C22 C35 C40 C39 -176.4(3) . . . . ?
C38 C39 C40 C35 -0.3(5) . . . . ?
